data_4131339
loop_
_publ_author_name
'Chen, Dongping'
'Xu, Guangqing'
'Zhou, Qinghai'
'Chung, Lung Wa'
'Tang, Wenjun'

_publ_section_title
;
 Practical and Asymmetric Reductive Coupling of Isoquinolines Templated by
 Chiral Diborons.
;
_journal_issue 29
_journal_name_full 'Journal of the American Chemical Society'
_journal_page_first 9767
_journal_page_last 9770
_journal_paper_doi 10.1021/jacs.7b04256
_journal_volume 139
_journal_year 2017
_chemical_formula_moiety 'C30 H38 B2 N2 O4'
_chemical_formula_sum 'C30 H38 B2 N2 O4'
_chemical_formula_weight 512.24
_space_group_crystal_system monoclinic
_space_group_IT_number 14
_space_group_name_Hall '-P 2yn'
_space_group_name_H-M_alt 'P 1 21/n 1'
_atom_sites_solution_hydrogens geom
_audit_creation_method SHELXL-2014/7
_cell_angle_alpha 90
_cell_angle_beta 103.708(2)
_cell_angle_gamma 90
_cell_formula_units_Z 4
_cell_length_a 15.1085(7)
_cell_length_b 10.0011(5)
_cell_length_c 19.4655(9)
_cell_measurement_reflns_used 9939
_cell_measurement_temperature 173(2)
_cell_measurement_theta_max 68.31
_cell_measurement_theta_min 5.00
_cell_volume 2857.5(2)
_computing_structure_refinement 'SHELXL-2014/7 (Sheldrick, 2014)'
_diffrn_ambient_temperature 173(2)
_diffrn_measured_fraction_theta_full 0.991
_diffrn_measured_fraction_theta_max 0.990
_diffrn_measurement_device_type 'Bruker D8 VENTURE CMOS photon 100'
_diffrn_measurement_method '\f and \w scans'
_diffrn_radiation_type CuK\a
_diffrn_radiation_wavelength 1.54178
_diffrn_reflns_av_R_equivalents 0.0198
_diffrn_reflns_av_unetI/netI 0.0183
_diffrn_reflns_Laue_measured_fraction_full 0.991
_diffrn_reflns_Laue_measured_fraction_max 0.990
_diffrn_reflns_limit_h_max 18
_diffrn_reflns_limit_h_min -18
_diffrn_reflns_limit_k_max 12
_diffrn_reflns_limit_k_min -12
_diffrn_reflns_limit_l_max 23
_diffrn_reflns_limit_l_min -23
_diffrn_reflns_number 17888
_diffrn_reflns_point_group_measured_fraction_full 0.991
_diffrn_reflns_point_group_measured_fraction_max 0.990
_diffrn_reflns_theta_full 67.679
_diffrn_reflns_theta_max 68.323
_diffrn_reflns_theta_min 3.345
_exptl_absorpt_coefficient_mu 0.611
_exptl_crystal_colour colorless
_exptl_crystal_density_diffrn 1.191
_exptl_crystal_description block
_exptl_crystal_F_000 1096
_exptl_crystal_size_max 0.250
_exptl_crystal_size_mid 0.220
_exptl_crystal_size_min 0.200
_refine_diff_density_max 0.953
_refine_diff_density_min -0.430
_refine_diff_density_rms 0.056
_refine_ls_extinction_method none
_refine_ls_goodness_of_fit_ref 1.020
_refine_ls_hydrogen_treatment constr
_refine_ls_matrix_type full
_refine_ls_number_parameters 351
_refine_ls_number_reflns 5190
_refine_ls_number_restraints 0
_refine_ls_restrained_S_all 1.020
_refine_ls_R_factor_all 0.0596
_refine_ls_R_factor_gt 0.0552
_refine_ls_shift/su_max 0.000
_refine_ls_shift/su_mean 0.000
_refine_ls_structure_factor_coef Fsqd
_refine_ls_weighting_details 'w=1/[\s^2^(Fo^2^)+(0.1023P)^2^+1.9034P] where P=(Fo^2^+2Fc^2^)/3'
_refine_ls_weighting_scheme calc
_refine_ls_wR_factor_gt 0.1593
_refine_ls_wR_factor_ref 0.1645
_reflns_Friedel_coverage 0.000
_reflns_number_gt 4671
_reflns_number_total 5190
_reflns_threshold_expression 'I > 2\s(I)'
_cod_data_source_file ja7b04256_si_002.cif
_cod_data_source_block t_a
_cod_original_sg_symbol_H-M 'P 21/n'
_cod_database_code 4131339
_shelx_shelxl_version_number 2014/7
_shelx_space_group_comment
;
The symmetry employed for this shelxl refinement is uniquely defined
by the following loop, which should always be used as a source of
symmetry information in preference to the above space-group names.
They are only intended as comments.
;
_shelx_estimated_absorpt_t_min 0.862
_shelx_estimated_absorpt_t_max 0.888

loop_
_space_group_symop_operation_xyz
'x, y, z'
'-x+1/2, y+1/2, -z+1/2'
'-x, -y, -z'
'x-1/2, -y-1/2, z-1/2'

loop_
_atom_site_label
_atom_site_type_symbol
_atom_site_fract_x
_atom_site_fract_y
_atom_site_fract_z
_atom_site_U_iso_or_equiv
_atom_site_adp_type
_atom_site_occupancy
_atom_site_site_symmetry_order
_atom_site_calc_flag
_atom_site_refinement_flags_posn
_atom_site_refinement_flags_adp
O1 O 0.83849(9) 0.49780(12) 0.54770(6) 0.0287(3) Uani 1 1 d . .
N1 N 0.79299(9) 0.32400(14) 0.45809(7) 0.0206(3) Uani 1 1 d . .
C1 C 0.86136(12) 0.11498(18) 0.38964(10) 0.0259(4) Uani 1 1 d . .
B1 B 0.79015(13) 0.45751(19) 0.48226(10) 0.0209(4) Uani 1 1 d . .
O2 O 0.74093(8) 0.55732(12) 0.44243(6) 0.0253(3) Uani 1 1 d . .
N2 N 0.60479(9) 0.25899(14) 0.44211(7) 0.0216(3) Uani 1 1 d . .
C2 C 0.79732(11) 0.20392(17) 0.34973(9) 0.0225(4) Uani 1 1 d . .
B2 B 0.61734(13) 0.23177(19) 0.51548(10) 0.0215(4) Uani 1 1 d . .
C5 C 0.89464(16) 0.0366(2) 0.28096(13) 0.0447(6) Uani 1 1 d . .
H5 H 0.9270 -0.0220 0.2572 0.054 Uiso 1 1 calc R U
O4 O 0.57484(9) 0.30335(12) 0.55858(6) 0.0257(3) Uani 1 1 d . .
C4 C 0.83391(16) 0.1269(2) 0.24266(11) 0.0397(5) Uani 1 1 d . .
H4 H 0.8253 0.1317 0.1928 0.048 Uiso 1 1 calc R U
O3 O 0.67074(8) 0.12866(12) 0.54886(6) 0.0249(3) Uani 1 1 d . .
C3 C 0.78503(13) 0.21133(19) 0.27692(10) 0.0290(4) Uani 1 1 d . .
H3 H 0.7433 0.2740 0.2505 0.035 Uiso 1 1 calc R U
C6 C 0.90919(14) 0.0304(2) 0.35415(12) 0.0374(5) Uani 1 1 d . .
H6 H 0.9519 -0.0316 0.3801 0.045 Uiso 1 1 calc R U
C7 C 0.87927(12) 0.12202(18) 0.46640(10) 0.0268(4) Uani 1 1 d . .
H7 H 0.9115 0.0518 0.4945 0.032 Uiso 1 1 calc R U
C8 C 0.85038(12) 0.22727(18) 0.49728(9) 0.0241(4) Uani 1 1 d . .
H8 H 0.8693 0.2367 0.5472 0.029 Uiso 1 1 calc R U
C9 C 0.73839(11) 0.28045(16) 0.38881(8) 0.0190(3) Uani 1 1 d . .
H9 H 0.7127 0.3609 0.3605 0.023 Uiso 1 1 calc R U
C10 C 0.65790(11) 0.18881(16) 0.39906(8) 0.0192(3) Uani 1 1 d . .
H10 H 0.6843 0.1060 0.4248 0.023 Uiso 1 1 calc R U
C11 C 0.59907(11) 0.14888(17) 0.32808(9) 0.0203(3) Uani 1 1 d . .
C12 C 0.52728(12) 0.23470(17) 0.29621(9) 0.0238(4) Uani 1 1 d . .
C13 C 0.50457(12) 0.34483(18) 0.33761(10) 0.0260(4) Uani 1 1 d . .
H13 H 0.4643 0.4130 0.3149 0.031 Uiso 1 1 calc R U
C14 C 0.53983(12) 0.35103(17) 0.40730(9) 0.0246(4) Uani 1 1 d . .
H14 H 0.5202 0.4198 0.4339 0.030 Uiso 1 1 calc R U
C15 C 0.61703(12) 0.03606(18) 0.29228(9) 0.0248(4) Uani 1 1 d . .
H15 H 0.6644 -0.0231 0.3145 0.030 Uiso 1 1 calc R U
C16 C 0.56668(14) 0.0086(2) 0.22436(10) 0.0338(4) Uani 1 1 d . .
H16 H 0.5795 -0.0691 0.2003 0.041 Uiso 1 1 calc R U
C17 C 0.49755(15) 0.0950(2) 0.19164(11) 0.0389(5) Uani 1 1 d . .
H17 H 0.4640 0.0779 0.1447 0.047 Uiso 1 1 calc R U
C18 C 0.47758(13) 0.2059(2) 0.22756(10) 0.0330(4) Uani 1 1 d . .
H18 H 0.4293 0.2635 0.2053 0.040 Uiso 1 1 calc R U
C19 C 0.83328(15) 0.64283(19) 0.54780(11) 0.0356(5) Uani 1 1 d . .
C20 C 0.91967(19) 0.6877(3) 0.52441(19) 0.0665(8) Uani 1 1 d . .
H20A H 0.9157 0.6580 0.4758 0.100 Uiso 1 1 calc R U
H20B H 0.9736 0.6482 0.5560 0.100 Uiso 1 1 calc R U
H20C H 0.9244 0.7854 0.5267 0.100 Uiso 1 1 calc R U
C21 C 0.8371(2) 0.6924(3) 0.62018(15) 0.0679(9) Uani 1 1 d . .
H21A H 0.8323 0.7901 0.6194 0.102 Uiso 1 1 calc R U
H21B H 0.8950 0.6656 0.6518 0.102 Uiso 1 1 calc R U
H21C H 0.7865 0.6541 0.6372 0.102 Uiso 1 1 calc R U
C22 C 0.74607(15) 0.6713(2) 0.48973(11) 0.0383(5) Uani 1 1 d . .
C23 C 0.7419(2) 0.7983(2) 0.44981(15) 0.0583(7) Uani 1 1 d . .
H23A H 0.7888 0.7978 0.4225 0.088 Uiso 1 1 calc R U
H23B H 0.7527 0.8736 0.4830 0.088 Uiso 1 1 calc R U
H23C H 0.6817 0.8075 0.4176 0.088 Uiso 1 1 calc R U
C24 C 0.66091(17) 0.6608(3) 0.52058(15) 0.0507(6) Uani 1 1 d . .
H24A H 0.6059 0.6617 0.4819 0.076 Uiso 1 1 calc R U
H24B H 0.6596 0.7367 0.5521 0.076 Uiso 1 1 calc R U
H24C H 0.6633 0.5772 0.5472 0.076 Uiso 1 1 calc R U
C25 C 0.64615(13) 0.11199(18) 0.61644(9) 0.0257(4) Uani 1 1 d . .
C26 C 0.72939(17) 0.0633(3) 0.67045(11) 0.0456(6) Uani 1 1 d . .
H26A H 0.7450 -0.0272 0.6580 0.068 Uiso 1 1 calc R U
H26B H 0.7163 0.0622 0.7174 0.068 Uiso 1 1 calc R U
H26C H 0.7807 0.1235 0.6708 0.068 Uiso 1 1 calc R U
C27 C 0.57042(17) 0.0085(2) 0.60536(12) 0.0419(5) Uani 1 1 d . .
H27A H 0.5168 0.0425 0.5711 0.063 Uiso 1 1 calc R U
H27B H 0.5544 -0.0092 0.6504 0.063 Uiso 1 1 calc R U
H27C H 0.5912 -0.0744 0.5875 0.063 Uiso 1 1 calc R U
C28 C 0.61283(13) 0.25442(18) 0.63032(9) 0.0253(4) Uani 1 1 d . .
C29 C 0.69031(16) 0.3486(2) 0.66378(11) 0.0407(5) Uani 1 1 d . .
H29A H 0.7379 0.3444 0.6373 0.061 Uiso 1 1 calc R U
H29B H 0.7159 0.3218 0.7129 0.061 Uiso 1 1 calc R U
H29C H 0.6670 0.4402 0.6627 0.061 Uiso 1 1 calc R U
C30 C 0.53841(16) 0.2577(2) 0.67076(11) 0.0376(5) Uani 1 1 d . .
H30A H 0.5176 0.3499 0.6734 0.056 Uiso 1 1 calc R U
H30B H 0.5624 0.2230 0.7187 0.056 Uiso 1 1 calc R U
H30C H 0.4871 0.2021 0.6463 0.056 Uiso 1 1 calc R U

loop_
_atom_site_aniso_label
_atom_site_aniso_U_11
_atom_site_aniso_U_22
_atom_site_aniso_U_33
_atom_site_aniso_U_23
_atom_site_aniso_U_13
_atom_site_aniso_U_12
O1 0.0329(7) 0.0231(7) 0.0244(6) -0.0052(5) -0.0044(5) 0.0043(5)
N1 0.0201(7) 0.0214(7) 0.0182(7) -0.0013(5) 0.0004(5) 0.0002(5)
C1 0.0206(8) 0.0241(9) 0.0341(9) -0.0053(7) 0.0086(7) -0.0040(7)
B1 0.0191(9) 0.0232(9) 0.0198(8) -0.0009(7) 0.0037(7) -0.0015(7)
O2 0.0300(7) 0.0213(6) 0.0216(6) -0.0010(5) 0.0001(5) -0.0004(5)
N2 0.0210(7) 0.0247(7) 0.0204(7) 0.0025(5) 0.0073(5) 0.0025(6)
C2 0.0211(8) 0.0225(8) 0.0254(8) -0.0044(7) 0.0086(7) -0.0066(6)
B2 0.0205(9) 0.0226(9) 0.0224(9) 0.0005(7) 0.0071(7) -0.0022(7)
C5 0.0457(12) 0.0442(12) 0.0530(13) -0.0193(10) 0.0291(11) -0.0013(10)
O4 0.0315(7) 0.0263(6) 0.0209(6) 0.0033(5) 0.0099(5) 0.0059(5)
C4 0.0491(12) 0.0441(12) 0.0328(10) -0.0115(9) 0.0233(9) -0.0110(10)
O3 0.0295(7) 0.0267(6) 0.0207(6) 0.0034(5) 0.0101(5) 0.0046(5)
C3 0.0332(10) 0.0306(9) 0.0257(9) -0.0036(7) 0.0123(7) -0.0090(8)
C6 0.0301(10) 0.0347(11) 0.0492(12) -0.0098(9) 0.0130(9) 0.0028(8)
C7 0.0207(8) 0.0242(9) 0.0327(9) 0.0006(7) 0.0008(7) 0.0023(7)
C8 0.0210(8) 0.0265(9) 0.0218(8) 0.0000(7) -0.0012(6) -0.0001(7)
C9 0.0200(8) 0.0199(8) 0.0163(7) -0.0008(6) 0.0026(6) -0.0013(6)
C10 0.0193(8) 0.0198(8) 0.0187(8) 0.0018(6) 0.0046(6) 0.0019(6)
C11 0.0185(8) 0.0211(8) 0.0209(8) 0.0041(6) 0.0037(6) -0.0036(6)
C12 0.0214(8) 0.0232(8) 0.0258(9) 0.0061(7) 0.0033(7) -0.0028(6)
C13 0.0222(8) 0.0254(9) 0.0303(9) 0.0079(7) 0.0056(7) 0.0044(7)
C14 0.0236(8) 0.0235(8) 0.0294(9) 0.0044(7) 0.0115(7) 0.0041(7)
C15 0.0240(9) 0.0224(8) 0.0262(8) 0.0004(7) 0.0024(7) -0.0023(7)
C16 0.0396(11) 0.0273(9) 0.0304(10) -0.0068(8) 0.0001(8) -0.0042(8)
C17 0.0406(11) 0.0386(11) 0.0288(9) -0.0033(8) -0.0094(8) -0.0051(9)
C18 0.0275(9) 0.0332(10) 0.0313(10) 0.0053(8) -0.0069(8) 0.0000(8)
C19 0.0421(11) 0.0194(9) 0.0371(11) -0.0046(8) -0.0066(9) -0.0016(8)
C20 0.0424(14) 0.0462(15) 0.103(2) -0.0008(14) 0.0006(14) -0.0119(11)
C21 0.088(2) 0.0472(15) 0.0518(15) -0.0218(12) -0.0176(14) 0.0206(14)
C22 0.0463(12) 0.0234(10) 0.0371(11) -0.0077(8) -0.0060(9) 0.0050(8)
C23 0.0744(18) 0.0264(11) 0.0599(16) 0.0062(10) -0.0126(13) -0.0002(11)
C24 0.0468(13) 0.0445(13) 0.0610(15) -0.0063(11) 0.0128(11) 0.0106(11)
C25 0.0339(10) 0.0254(9) 0.0197(8) 0.0036(7) 0.0101(7) 0.0016(7)
C26 0.0546(14) 0.0510(13) 0.0293(10) 0.0107(9) 0.0061(10) 0.0200(11)
C27 0.0568(14) 0.0278(10) 0.0476(12) -0.0011(9) 0.0251(11) -0.0104(9)
C28 0.0325(10) 0.0256(9) 0.0185(8) 0.0014(7) 0.0074(7) 0.0009(7)
C29 0.0497(13) 0.0374(11) 0.0329(10) -0.0079(9) 0.0058(9) -0.0103(9)
C30 0.0484(12) 0.0407(11) 0.0297(10) 0.0023(8) 0.0213(9) 0.0066(9)

loop_
_atom_type_symbol
_atom_type_description
_atom_type_scat_dispersion_real
_atom_type_scat_dispersion_imag
_atom_type_scat_source
C C 0.0181 0.0091 'International Tables Vol C Tables 4.2.6.8 and 6.1.1.4'
H H 0.0000 0.0000 'International Tables Vol C Tables 4.2.6.8 and 6.1.1.4'
N N 0.0311 0.0180 'International Tables Vol C Tables 4.2.6.8 and 6.1.1.4'
O O 0.0492 0.0322 'International Tables Vol C Tables 4.2.6.8 and 6.1.1.4'
B B 0.0090 0.0039 'International Tables Vol C Tables 4.2.6.8 and 6.1.1.4'

loop_
_geom_angle_atom_site_label_1
_geom_angle_atom_site_label_2
_geom_angle_atom_site_label_3
_geom_angle
B1 O1 C19 106.13(14)
C8 N1 B1 122.23(14)
C8 N1 C9 115.85(13)
B1 N1 C9 121.87(14)
C6 C1 C2 118.61(18)
C6 C1 C7 123.01(18)
C2 C1 C7 118.23(15)
O2 B1 O1 114.21(15)
O2 B1 N1 123.55(15)
O1 B1 N1 122.23(16)
B1 O2 C22 105.78(14)
C14 N2 B2 121.61(14)
C14 N2 C10 116.99(13)
B2 N2 C10 121.38(14)
C3 C2 C1 120.45(16)
C3 C2 C9 122.39(16)
C1 C2 C9 116.96(15)
O4 B2 O3 114.18(15)
O4 B2 N2 122.94(16)
O3 B2 N2 122.84(16)
C4 C5 C6 120.54(19)
C4 C5 H5 119.7
C6 C5 H5 119.7
B2 O4 C28 105.93(13)
C5 C4 C3 120.04(19)
C5 C4 H4 120.0
C3 C4 H4 120.0
B2 O3 C25 105.41(13)
C2 C3 C4 119.96(19)
C2 C3 H3 120.0
C4 C3 H3 120.0
C5 C6 C1 120.3(2)
C5 C6 H6 119.8
C1 C6 H6 119.8
C8 C7 C1 119.93(16)
C8 C7 H7 120.0
C1 C7 H7 120.0
C7 C8 N1 121.74(16)
C7 C8 H8 119.1
N1 C8 H8 119.1
N1 C9 C2 110.05(13)
N1 C9 C10 109.80(13)
C2 C9 C10 109.55(13)
N1 C9 H9 109.1
C2 C9 H9 109.1
C10 C9 H9 109.1
N2 C10 C11 111.46(13)
N2 C10 C9 109.72(13)
C11 C10 C9 110.09(13)
N2 C10 H10 108.5
C11 C10 H10 108.5
C9 C10 H10 108.5
C15 C11 C12 119.81(16)
C15 C11 C10 122.19(15)
C12 C11 C10 117.89(15)
C18 C12 C11 118.61(17)
C18 C12 C13 122.82(17)
C11 C12 C13 118.46(15)
C14 C13 C12 120.57(16)
C14 C13 H13 119.7
C12 C13 H13 119.7
C13 C14 N2 121.78(16)
C13 C14 H14 119.1
N2 C14 H14 119.1
C11 C15 C16 120.78(17)
C11 C15 H15 119.6
C16 C15 H15 119.6
C15 C16 C17 119.78(18)
C15 C16 H16 120.1
C17 C16 H16 120.1
C18 C17 C16 119.87(18)
C18 C17 H17 120.1
C16 C17 H17 120.1
C17 C18 C12 121.08(18)
C17 C18 H18 119.5
C12 C18 H18 119.5
O1 C19 C21 110.20(18)
O1 C19 C22 102.70(14)
C21 C19 C22 117.9(2)
O1 C19 C20 103.87(18)
C21 C19 C20 109.7(2)
C22 C19 C20 111.3(2)
C19 C20 H20A 109.5
C19 C20 H20B 109.5
H20A C20 H20B 109.5
C19 C20 H20C 109.5
H20A C20 H20C 109.5
H20B C20 H20C 109.5
C19 C21 H21A 109.5
C19 C21 H21B 109.5
H21A C21 H21B 109.5
C19 C21 H21C 109.5
H21A C21 H21C 109.5
H21B C21 H21C 109.5
O2 C22 C23 110.49(19)
O2 C22 C19 103.13(15)
C23 C22 C19 117.6(2)
O2 C22 C24 105.53(17)
C23 C22 C24 109.0(2)
C19 C22 C24 110.30(19)
C22 C23 H23A 109.5
C22 C23 H23B 109.5
H23A C23 H23B 109.5
C22 C23 H23C 109.5
H23A C23 H23C 109.5
H23B C23 H23C 109.5
C22 C24 H24A 109.5
C22 C24 H24B 109.5
H24A C24 H24B 109.5
C22 C24 H24C 109.5
H24A C24 H24C 109.5
H24B C24 H24C 109.5
O3 C25 C26 108.39(15)
O3 C25 C27 107.10(15)
C26 C25 C27 110.67(18)
O3 C25 C28 102.36(13)
C26 C25 C28 115.02(16)
C27 C25 C28 112.61(16)
C25 C26 H26A 109.5
C25 C26 H26B 109.5
H26A C26 H26B 109.5
C25 C26 H26C 109.5
H26A C26 H26C 109.5
H26B C26 H26C 109.5
C25 C27 H27A 109.5
C25 C27 H27B 109.5
H27A C27 H27B 109.5
C25 C27 H27C 109.5
H27A C27 H27C 109.5
H27B C27 H27C 109.5
O4 C28 C30 108.46(15)
O4 C28 C29 106.81(15)
C30 C28 C29 110.71(16)
O4 C28 C25 102.15(13)
C30 C28 C25 114.81(15)
C29 C28 C25 113.14(16)
C28 C29 H29A 109.5
C28 C29 H29B 109.5
H29A C29 H29B 109.5
C28 C29 H29C 109.5
H29A C29 H29C 109.5
H29B C29 H29C 109.5
C28 C30 H30A 109.5
C28 C30 H30B 109.5
H30A C30 H30B 109.5
C28 C30 H30C 109.5
H30A C30 H30C 109.5
H30B C30 H30C 109.5

loop_
_geom_bond_atom_site_label_1
_geom_bond_atom_site_label_2
_geom_bond_distance
O1 B1 1.370(2)
O1 C19 1.453(2)
N1 C8 1.399(2)
N1 B1 1.420(2)
N1 C9 1.470(2)
C1 C6 1.397(3)
C1 C2 1.405(3)
C1 C7 1.456(3)
B1 O2 1.370(2)
O2 C22 1.455(2)
N2 C14 1.398(2)
N2 B2 1.422(2)
N2 C10 1.469(2)
C2 C3 1.387(2)
C2 C9 1.509(2)
B2 O4 1.373(2)
B2 O3 1.374(2)
C5 C4 1.374(3)
C5 C6 1.390(3)
C5 H5 0.9500
O4 C28 1.463(2)
C4 C3 1.392(3)
C4 H4 0.9500
O3 C25 1.459(2)
C3 H3 0.9500
C6 H6 0.9500
C7 C8 1.336(3)
C7 H7 0.9500
C8 H8 0.9500
C9 C10 1.573(2)
C9 H9 1.0000
C10 C11 1.509(2)
C10 H10 1.0000
C11 C15 1.386(2)
C11 C12 1.407(2)
C12 C18 1.399(3)
C12 C13 1.453(3)
C13 C14 1.336(3)
C13 H13 0.9500
C14 H14 0.9500
C15 C16 1.388(3)
C15 H15 0.9500
C16 C17 1.388(3)
C16 H16 0.9500
C17 C18 1.382(3)
C17 H17 0.9500
C18 H18 0.9500
C19 C21 1.481(3)
C19 C22 1.546(3)
C19 C20 1.547(4)
C20 H20A 0.9800
C20 H20B 0.9800
C20 H20C 0.9800
C21 H21A 0.9800
C21 H21B 0.9800
C21 H21C 0.9800
C22 C23 1.483(3)
C22 C24 1.547(3)
C23 H23A 0.9800
C23 H23B 0.9800
C23 H23C 0.9800
C24 H24A 0.9800
C24 H24B 0.9800
C24 H24C 0.9800
C25 C26 1.516(3)
C25 C27 1.520(3)
C25 C28 1.556(2)
C26 H26A 0.9800
C26 H26B 0.9800
C26 H26C 0.9800
C27 H27A 0.9800
C27 H27B 0.9800
C27 H27C 0.9800
C28 C30 1.518(3)
C28 C29 1.523(3)
C29 H29A 0.9800
C29 H29B 0.9800
C29 H29C 0.9800
C30 H30A 0.9800
C30 H30B 0.9800
C30 H30C 0.9800

loop_
_geom_torsion_atom_site_label_1
_geom_torsion_atom_site_label_2
_geom_torsion_atom_site_label_3
_geom_torsion_atom_site_label_4
_geom_torsion
C19 O1 B1 O2 -10.0(2)
C19 O1 B1 N1 168.85(17)
C8 N1 B1 O2 173.92(16)
C9 N1 B1 O2 -3.5(3)
C8 N1 B1 O1 -4.8(3)
C9 N1 B1 O1 177.79(15)
O1 B1 O2 C22 -9.1(2)
N1 B1 O2 C22 172.11(17)
C6 C1 C2 C3 -2.8(3)
C7 C1 C2 C3 172.95(16)
C6 C1 C2 C9 172.20(16)
C7 C1 C2 C9 -12.0(2)
C14 N2 B2 O4 -7.5(3)
C10 N2 B2 O4 174.14(15)
C14 N2 B2 O3 170.24(16)
C10 N2 B2 O3 -8.1(3)
O3 B2 O4 C28 8.00(19)
N2 B2 O4 C28 -174.05(16)
C6 C5 C4 C3 -1.3(3)
O4 B2 O3 C25 13.12(19)
N2 B2 O3 C25 -164.83(16)
C1 C2 C3 C4 2.3(3)
C9 C2 C3 C4 -172.37(17)
C5 C4 C3 C2 -0.3(3)
C4 C5 C6 C1 0.8(3)
C2 C1 C6 C5 1.3(3)
C7 C1 C6 C5 -174.29(19)
C6 C1 C7 C8 161.79(18)
C2 C1 C7 C8 -13.8(2)
C1 C7 C8 N1 8.3(3)
B1 N1 C8 C7 -154.35(17)
C9 N1 C8 C7 23.2(2)
C8 N1 C9 C2 -45.86(19)
B1 N1 C9 C2 131.71(16)
C8 N1 C9 C10 74.80(17)
B1 N1 C9 C10 -107.63(17)
C3 C2 C9 N1 -144.77(16)
C1 C2 C9 N1 40.33(19)
C3 C2 C9 C10 94.42(18)
C1 C2 C9 C10 -80.48(17)
C14 N2 C10 C11 -40.65(19)
B2 N2 C10 C11 137.74(15)
C14 N2 C10 C9 81.55(17)
B2 N2 C10 C9 -100.05(17)
N1 C9 C10 N2 54.41(17)
C2 C9 C10 N2 175.37(13)
N1 C9 C10 C11 177.43(13)
C2 C9 C10 C11 -61.61(17)
N2 C10 C11 C15 -149.59(15)
C9 C10 C11 C15 88.42(18)
N2 C10 C11 C12 34.3(2)
C9 C10 C11 C12 -87.68(17)
C15 C11 C12 C18 -2.2(2)
C10 C11 C12 C18 173.97(16)
C15 C11 C12 C13 174.18(15)
C10 C11 C12 C13 -9.6(2)
C18 C12 C13 C14 164.83(18)
C11 C12 C13 C14 -11.4(3)
C12 C13 C14 N2 5.1(3)
B2 N2 C14 C13 -155.95(17)
C10 N2 C14 C13 22.4(2)
C12 C11 C15 C16 1.9(3)
C10 C11 C15 C16 -174.14(17)
C11 C15 C16 C17 0.1(3)
C15 C16 C17 C18 -1.8(3)
C16 C17 C18 C12 1.4(3)
C11 C12 C18 C17 0.6(3)
C13 C12 C18 C17 -175.63(19)
B1 O1 C19 C21 149.7(2)
B1 O1 C19 C22 23.2(2)
B1 O1 C19 C20 -92.8(2)
B1 O2 C22 C23 149.33(19)
B1 O2 C22 C19 22.8(2)
B1 O2 C22 C24 -92.97(18)
O1 C19 C22 O2 -28.1(2)
C21 C19 C22 O2 -149.5(2)
C20 C19 C22 O2 82.5(2)
O1 C19 C22 C23 -150.0(2)
C21 C19 C22 C23 88.7(3)
C20 C19 C22 C23 -39.4(3)
O1 C19 C22 C24 84.2(2)
C21 C19 C22 C24 -37.2(3)
C20 C19 C22 C24 -165.25(19)
B2 O3 C25 C26 -148.84(16)
B2 O3 C25 C27 91.73(17)
B2 O3 C25 C28 -26.90(17)
B2 O4 C28 C30 -145.58(16)
B2 O4 C28 C29 95.05(17)
B2 O4 C28 C25 -23.97(17)
O3 C25 C28 O4 31.06(16)
C26 C25 C28 O4 148.35(16)
C27 C25 C28 O4 -83.61(17)
O3 C25 C28 C30 148.21(15)
C26 C25 C28 C30 -94.5(2)
C27 C25 C28 C30 33.5(2)
O3 C25 C28 C29 -83.39(17)
C26 C25 C28 C29 33.9(2)
C27 C25 C28 C29 161.95(16)
